data_7131608
loop_
_publ_author_name
'Luo, Xian'
'Xu, Meng-Meng'
'Xu, Xiao-Ping'
'Ji, Shun-Jun'

_publ_section_title
;
 NBS-induced intramolecular annulation reactions for the divergent
 synthesis of fused- and spirocyclic indolines.
;
_journal_issue 43
_journal_name_full 'Chemical communications (Cambridge, England)'
_journal_page_first 6576
_journal_page_last 6579
_journal_paper_doi 10.1039/d3cc01920a
_journal_volume 59
_journal_year 2023
_chemical_formula_moiety 'C18 H15 F N2 O2'
_chemical_formula_sum 'C18 H15 F N2 O2'
_chemical_formula_weight 310.32
_space_group_crystal_system monoclinic
_space_group_IT_number 14
_space_group_name_Hall '-P 2ybc'
_space_group_name_H-M_alt 'P 1 21/c 1'
_atom_sites_solution_hydrogens geom
_audit_creation_date 2022-05-30
_audit_creation_method
;
Olex2 1.3
(compiled 2020.11.12 svn.r5f609507 for OlexSys, GUI svn.r6226)
;
_audit_update_record
;
2022-10-18 deposited with the CCDC.	2023-05-04 downloaded from the CCDC.
;
_cell_angle_alpha 90
_cell_angle_beta 103.533(3)
_cell_angle_gamma 90
_cell_formula_units_Z 4
_cell_length_a 11.1831(13)
_cell_length_b 11.7646(14)
_cell_length_c 12.1011(15)
_cell_measurement_reflns_used 4739
_cell_measurement_temperature 296.15
_cell_measurement_theta_max 21.67
_cell_measurement_theta_min 2.45
_cell_volume 1547.9(3)
_computing_molecular_graphics 'Olex2 1.3 (Dolomanov et al., 2009)'
_computing_publication_material 'Olex2 1.3 (Dolomanov et al., 2009)'
_computing_structure_refinement 'SHELXL 2018/3 (Sheldrick, 2015)'
_computing_structure_solution 'SHELXT 2014/5 (Sheldrick, 2014)'
_diffrn_ambient_temperature 296.15
_diffrn_measured_fraction_theta_full 0.999
_diffrn_measured_fraction_theta_max 0.997
_diffrn_measurement_device_type 'Bruker APEX-II CCD'
_diffrn_measurement_method '\f and \w scans'
_diffrn_radiation_type MoK\a
_diffrn_radiation_wavelength 0.71073
_diffrn_reflns_av_R_equivalents 0.0937
_diffrn_reflns_av_unetI/netI 0.0953
_diffrn_reflns_Laue_measured_fraction_full 0.999
_diffrn_reflns_Laue_measured_fraction_max 0.997
_diffrn_reflns_limit_h_max 13
_diffrn_reflns_limit_h_min -13
_diffrn_reflns_limit_k_max 14
_diffrn_reflns_limit_k_min -14
_diffrn_reflns_limit_l_max 15
_diffrn_reflns_limit_l_min -12
_diffrn_reflns_number 15717
_diffrn_reflns_point_group_measured_fraction_full 0.999
_diffrn_reflns_point_group_measured_fraction_max 0.997
_diffrn_reflns_theta_full 25.242
_diffrn_reflns_theta_max 26.403
_diffrn_reflns_theta_min 2.448
_diffrn_source_current 1.0
_diffrn_source_power 0.05
_diffrn_source_voltage 50.0
_diffrn_standards_number 0
_exptl_absorpt_coefficient_mu 0.096
_exptl_absorpt_correction_T_max 0.7454
_exptl_absorpt_correction_T_min 0.5508
_exptl_absorpt_correction_type multi-scan
_exptl_absorpt_process_details
;
SADABS-2014/5 (Bruker,2014/5) was used for absorption correction.
wR2(int) was 0.1618 before and 0.0968 after correction.
The Ratio of minimum to maximum transmission is 0.7389.
The \l/2 correction factor is Not present.
;
_exptl_crystal_colour 'clear light colourless'
_exptl_crystal_colour_lustre clear
_exptl_crystal_colour_modifier light
_exptl_crystal_colour_primary colourless
_exptl_crystal_density_diffrn 1.332
_exptl_crystal_description block
_exptl_crystal_F_000 648
_exptl_crystal_size_max 0.6
_exptl_crystal_size_mid 0.15
_exptl_crystal_size_min 0.05
_refine_diff_density_max 0.248
_refine_diff_density_min -0.181
_refine_diff_density_rms 0.042
_refine_ls_extinction_method none
_refine_ls_goodness_of_fit_ref 1.010
_refine_ls_hydrogen_treatment constr
_refine_ls_matrix_type full
_refine_ls_number_parameters 209
_refine_ls_number_reflns 3165
_refine_ls_number_restraints 0
_refine_ls_restrained_S_all 1.010
_refine_ls_R_factor_all 0.1698
_refine_ls_R_factor_gt 0.0583
_refine_ls_shift/su_max 0.000
_refine_ls_shift/su_mean 0.000
_refine_ls_structure_factor_coef Fsqd
_refine_ls_weighting_details 'w=1/[\s^2^(Fo^2^)+(0.0655P)^2^+0.0865P] where P=(Fo^2^+2Fc^2^)/3'
_refine_ls_weighting_scheme calc
_refine_ls_wR_factor_gt 0.1233
_refine_ls_wR_factor_ref 0.1541
_reflns_Friedel_coverage 0.000
_reflns_number_gt 1428
_reflns_number_total 3165
_reflns_threshold_expression 'I > 2\s(I)'
_cod_data_source_file d3cc01920a2.cif
_cod_data_source_block b220530a_0m_a
_cod_depositor_comments 'Adding full bibliography for 7131607--7131608.cif.'
_cod_database_code 7131608
_shelx_shelxl_version_number 2018/3
_shelx_space_group_comment
;
The symmetry employed for this shelxl refinement is uniquely defined
by the following loop, which should always be used as a source of
symmetry information in preference to the above space-group names.
They are only intended as comments.
;
_shelx_estimated_absorpt_t_max 0.995
_shelx_estimated_absorpt_t_min 0.945
_olex2_refinement_description
;
1. Fixed Uiso
 At 1.2 times of:
  All C(H) groups, All C(H,H) groups
 At 1.5 times of:
  All C(H,H,H) groups
2.a Secondary CH2 refined with riding coordinates:
 C16(H16A,H16B), C15(H15A,H15B)
2.b Aromatic/amide H refined with riding coordinates:
 C14(H14), C11(H11), C12(H12), C6(H6), C5(H5), C2(H2), C4(H4), C3(H3)
2.c Idealised Me refined as rotating group:
 C18(H18A,H18B,H18C)
;
_olex2_submission_special_instructions 'No special instructions were received'

loop_
_space_group_symop_operation_xyz
'x, y, z'
'-x, y+1/2, -z+1/2'
'-x, -y, -z'
'x, -y-1/2, z-1/2'

loop_
_atom_site_label
_atom_site_type_symbol
_atom_site_fract_x
_atom_site_fract_y
_atom_site_fract_z
_atom_site_U_iso_or_equiv
_atom_site_adp_type
_atom_site_occupancy
_atom_site_site_symmetry_order
_atom_site_calc_flag
_atom_site_refinement_flags_posn
_atom_site_refinement_flags_adp
_atom_site_refinement_flags_occupancy
_atom_site_disorder_assembly
_atom_site_disorder_group
O1 O 0.55551(17) 0.36519(16) 0.48864(17) 0.0736(6) Uani 1 1 d . . . . .
O2 O 0.46144(15) 0.26496(16) 0.65992(15) 0.0688(6) Uani 1 1 d . . . . .
N2 N 0.39380(17) 0.31214(18) 0.55992(16) 0.0535(6) Uani 1 1 d . . . . .
F1 F 0.14890(19) 0.67503(16) 0.68810(17) 0.1125(7) Uani 1 1 d . . . . .
N1 N 0.12485(19) 0.2150(2) 0.62728(18) 0.0650(6) Uani 1 1 d . . . . .
C17 C 0.4458(3) 0.3553(2) 0.4800(2) 0.0545(7) Uani 1 1 d . . . . .
C8 C 0.2609(2) 0.3085(2) 0.5357(2) 0.0550(7) Uani 1 1 d . . . . .
C9 C 0.2019(2) 0.3939(2) 0.6012(2) 0.0576(7) Uani 1 1 d . . . . .
C10 C 0.1204(2) 0.3340(2) 0.6477(2) 0.0588(7) Uani 1 1 d . . . . .
C7 C 0.2047(2) 0.1983(2) 0.5681(2) 0.0575(7) Uani 1 1 d . . . . .
C1 C 0.2305(2) 0.0845(2) 0.5324(2) 0.0596(7) Uani 1 1 d . . . . .
C16 C 0.3415(2) 0.3873(2) 0.3828(2) 0.0664(8) Uani 1 1 d . . . . .
H16A H 0.356530 0.360377 0.311471 0.080 Uiso 1 1 calc R U . . .
H16B H 0.331237 0.469173 0.378614 0.080 Uiso 1 1 calc R U . . .
C15 C 0.2293(2) 0.3313(2) 0.4063(2) 0.0656(8) Uani 1 1 d . . . . .
H15A H 0.211662 0.260650 0.364279 0.079 Uiso 1 1 calc R U . . .
H15B H 0.158367 0.380860 0.384956 0.079 Uiso 1 1 calc R U . . .
C14 C 0.2143(3) 0.5083(3) 0.6129(2) 0.0691(8) Uani 1 1 d . . . . .
H14 H 0.269811 0.549178 0.582039 0.083 Uiso 1 1 calc R U . . .
C11 C 0.0453(2) 0.3879(3) 0.7068(2) 0.0719(8) Uani 1 1 d . . . . .
H11 H -0.011170 0.347063 0.736478 0.086 Uiso 1 1 calc R U . . .
C13 C 0.1391(3) 0.5603(3) 0.6737(2) 0.0746(9) Uani 1 1 d . . . . .
C12 C 0.0564(3) 0.5044(3) 0.7208(2) 0.0768(9) Uani 1 1 d . . . . .
H12 H 0.008573 0.543726 0.761359 0.092 Uiso 1 1 calc R U . . .
C6 C 0.3225(3) 0.0611(3) 0.4754(3) 0.0759(8) Uani 1 1 d . . . . .
H6 H 0.371409 0.119999 0.459547 0.091 Uiso 1 1 calc R U . . .
C5 C 0.3421(3) -0.0473(3) 0.4423(3) 0.0831(9) Uani 1 1 d . . . . .
H5 H 0.403896 -0.061176 0.404261 0.100 Uiso 1 1 calc R U . . .
C2 C 0.1610(3) -0.0074(3) 0.5530(3) 0.0809(9) Uani 1 1 d . . . . .
H2 H 0.098953 0.004450 0.591141 0.097 Uiso 1 1 calc R U . . .
C4 C 0.2725(4) -0.1342(3) 0.4646(3) 0.0898(10) Uani 1 1 d . . . . .
H4 H 0.287162 -0.207664 0.442658 0.108 Uiso 1 1 calc R U . . .
C18 C 0.5140(3) 0.3477(3) 0.7415(3) 0.0954(11) Uani 1 1 d . . . . .
H18A H 0.572558 0.392039 0.713413 0.143 Uiso 1 1 calc R U . . .
H18B H 0.554679 0.310672 0.810873 0.143 Uiso 1 1 calc R U . . .
H18C H 0.450475 0.396475 0.755805 0.143 Uiso 1 1 calc R U . . .
C3 C 0.1813(4) -0.1148(3) 0.5187(3) 0.0992(11) Uani 1 1 d . . . . .
H3 H 0.132479 -0.174609 0.532458 0.119 Uiso 1 1 calc R U . . .

loop_
_atom_site_aniso_label
_atom_site_aniso_U_11
_atom_site_aniso_U_22
_atom_site_aniso_U_33
_atom_site_aniso_U_23
_atom_site_aniso_U_13
_atom_site_aniso_U_12
O1 0.0560(12) 0.0844(14) 0.0899(15) -0.0070(11) 0.0363(11) -0.0021(10)
O2 0.0610(11) 0.0824(13) 0.0558(12) 0.0130(11) -0.0010(10) -0.0038(10)
N2 0.0442(12) 0.0767(15) 0.0395(13) 0.0104(11) 0.0096(10) 0.0008(10)
F1 0.1558(18) 0.0811(13) 0.1190(16) 0.0180(11) 0.0697(14) 0.0364(12)
N1 0.0518(14) 0.0893(19) 0.0556(15) 0.0055(13) 0.0159(12) -0.0023(12)
C17 0.0588(18) 0.0546(16) 0.0552(18) -0.0079(13) 0.0235(16) 0.0013(14)
C8 0.0433(15) 0.0778(19) 0.0441(16) 0.0065(14) 0.0104(12) 0.0024(13)
C9 0.0530(16) 0.072(2) 0.0481(16) 0.0105(15) 0.0115(13) 0.0102(14)
C10 0.0497(16) 0.075(2) 0.0530(17) 0.0093(15) 0.0150(14) 0.0100(15)
C7 0.0441(15) 0.082(2) 0.0448(16) 0.0059(15) 0.0065(13) -0.0003(14)
C1 0.0503(16) 0.070(2) 0.0533(17) -0.0003(15) 0.0016(14) 0.0033(15)
C16 0.083(2) 0.0751(19) 0.0454(17) 0.0054(14) 0.0243(16) 0.0001(16)
C15 0.0599(18) 0.089(2) 0.0472(17) 0.0087(14) 0.0104(14) 0.0065(15)
C14 0.0721(19) 0.080(2) 0.0614(19) 0.0119(16) 0.0287(16) 0.0131(16)
C11 0.0550(17) 0.099(3) 0.067(2) 0.0168(18) 0.0244(15) 0.0122(16)
C13 0.097(2) 0.066(2) 0.0625(19) 0.0115(16) 0.0225(18) 0.0293(18)
C12 0.073(2) 0.101(3) 0.062(2) 0.0198(18) 0.0272(16) 0.0362(19)
C6 0.0588(19) 0.080(2) 0.088(2) -0.0128(18) 0.0156(17) -0.0035(15)
C5 0.064(2) 0.088(2) 0.094(2) -0.017(2) 0.0103(17) 0.0033(18)
C2 0.086(2) 0.084(2) 0.075(2) 0.0120(18) 0.0238(18) -0.003(2)
C4 0.085(2) 0.080(2) 0.091(3) -0.001(2) -0.007(2) 0.017(2)
C18 0.102(2) 0.119(3) 0.059(2) -0.0088(19) 0.0065(18) -0.026(2)
C3 0.109(3) 0.076(3) 0.107(3) 0.019(2) 0.013(2) -0.005(2)

loop_
_atom_type_symbol
_atom_type_description
_atom_type_scat_dispersion_real
_atom_type_scat_dispersion_imag
_atom_type_scat_source
C C 0.0033 0.0016 'International Tables Vol C Tables 4.2.6.8 and 6.1.1.4'
H H 0.0000 0.0000 'International Tables Vol C Tables 4.2.6.8 and 6.1.1.4'
F F 0.0171 0.0103 'International Tables Vol C Tables 4.2.6.8 and 6.1.1.4'
N N 0.0061 0.0033 'International Tables Vol C Tables 4.2.6.8 and 6.1.1.4'
O O 0.0106 0.0060 'International Tables Vol C Tables 4.2.6.8 and 6.1.1.4'

loop_
_geom_angle_atom_site_label_1
_geom_angle_atom_site_label_2
_geom_angle_atom_site_label_3
_geom_angle
_geom_angle_site_symmetry_1
_geom_angle_site_symmetry_3
_geom_angle_publ_flag
N2 O2 C18 112.8(2) . . ?
O2 N2 C8 119.37(18) . . ?
C17 N2 O2 122.82(19) . . ?
C17 N2 C8 117.7(2) . . ?
C7 N1 C10 107.7(2) . . ?
O1 C17 N2 125.2(3) . . ?
O1 C17 C16 129.0(2) . . ?
N2 C17 C16 105.8(2) . . ?
N2 C8 C9 115.1(2) . . ?
N2 C8 C7 115.9(2) . . ?
N2 C8 C15 100.39(18) . . ?
C9 C8 C7 99.9(2) . . ?
C9 C8 C15 112.9(2) . . ?
C7 C8 C15 113.3(2) . . ?
C10 C9 C8 106.6(2) . . ?
C14 C9 C8 131.5(2) . . ?
C14 C9 C10 121.8(3) . . ?
C9 C10 N1 112.3(2) . . ?
C9 C10 C11 121.4(3) . . ?
C11 C10 N1 126.3(3) . . ?
N1 C7 C8 113.2(2) . . ?
N1 C7 C1 121.2(2) . . ?
C1 C7 C8 125.5(2) . . ?
C6 C1 C7 123.3(3) . . ?
C2 C1 C7 120.3(3) . . ?
C2 C1 C6 116.4(3) . . ?
C17 C16 H16A 110.6 . . ?
C17 C16 H16B 110.6 . . ?
C17 C16 C15 105.8(2) . . ?
H16A C16 H16B 108.7 . . ?
C15 C16 H16A 110.6 . . ?
C15 C16 H16B 110.6 . . ?
C8 C15 H15A 110.7 . . ?
C8 C15 H15B 110.7 . . ?
C16 C15 C8 105.4(2) . . ?
C16 C15 H15A 110.7 . . ?
C16 C15 H15B 110.7 . . ?
H15A C15 H15B 108.8 . . ?
C9 C14 H14 122.1 . . ?
C9 C14 C13 115.8(3) . . ?
C13 C14 H14 122.1 . . ?
C10 C11 H11 120.9 . . ?
C10 C11 C12 118.1(3) . . ?
C12 C11 H11 120.9 . . ?
F1 C13 C14 117.8(3) . . ?
F1 C13 C12 117.8(3) . . ?
C12 C13 C14 124.4(3) . . ?
C11 C12 H12 120.8 . . ?
C13 C12 C11 118.5(3) . . ?
C13 C12 H12 120.8 . . ?
C1 C6 H6 119.5 . . ?
C5 C6 C1 121.1(3) . . ?
C5 C6 H6 119.5 . . ?
C6 C5 H5 119.7 . . ?
C4 C5 C6 120.5(3) . . ?
C4 C5 H5 119.7 . . ?
C1 C2 H2 119.1 . . ?
C3 C2 C1 121.8(3) . . ?
C3 C2 H2 119.1 . . ?
C5 C4 H4 119.9 . . ?
C5 C4 C3 120.2(3) . . ?
C3 C4 H4 119.9 . . ?
O2 C18 H18A 109.5 . . ?
O2 C18 H18B 109.5 . . ?
O2 C18 H18C 109.5 . . ?
H18A C18 H18B 109.5 . . ?
H18A C18 H18C 109.5 . . ?
H18B C18 H18C 109.5 . . ?
C2 C3 H3 120.0 . . ?
C4 C3 C2 120.1(3) . . ?
C4 C3 H3 120.0 . . ?

loop_
_geom_bond_atom_site_label_1
_geom_bond_atom_site_label_2
_geom_bond_distance
_geom_bond_site_symmetry_2
_geom_bond_publ_flag
O1 C17 1.212(3) . ?
O2 N2 1.384(2) . ?
O2 C18 1.413(3) . ?
N2 C17 1.339(3) . ?
N2 C8 1.447(3) . ?
F1 C13 1.362(3) . ?
N1 C10 1.425(3) . ?
N1 C7 1.284(3) . ?
C17 C16 1.499(4) . ?
C8 C9 1.522(4) . ?
C8 C7 1.531(3) . ?
C8 C15 1.546(3) . ?
C9 C10 1.372(3) . ?
C9 C14 1.358(4) . ?
C10 C11 1.378(4) . ?
C7 C1 1.456(4) . ?
C1 C6 1.394(4) . ?
C1 C2 1.388(4) . ?
C16 H16A 0.9700 . ?
C16 H16B 0.9700 . ?
C16 C15 1.502(3) . ?
C15 H15A 0.9700 . ?
C15 H15B 0.9700 . ?
C14 H14 0.9300 . ?
C14 C13 1.382(4) . ?
C11 H11 0.9300 . ?
C11 C12 1.383(4) . ?
C13 C12 1.364(4) . ?
C12 H12 0.9300 . ?
C6 H6 0.9300 . ?
C6 C5 1.369(4) . ?
C5 H5 0.9300 . ?
C5 C4 1.350(4) . ?
C2 H2 0.9300 . ?
C2 C3 1.365(4) . ?
C4 H4 0.9300 . ?
C4 C3 1.353(4) . ?
C18 H18A 0.9600 . ?
C18 H18B 0.9600 . ?
C18 H18C 0.9600 . ?
C3 H3 0.9300 . ?

loop_
_geom_torsion_atom_site_label_1
_geom_torsion_atom_site_label_2
_geom_torsion_atom_site_label_3
_geom_torsion_atom_site_label_4
_geom_torsion
_geom_torsion_site_symmetry_1
_geom_torsion_site_symmetry_2
_geom_torsion_site_symmetry_3
_geom_torsion_site_symmetry_4
_geom_torsion_publ_flag
O1 C17 C16 C15 166.8(3) . . . . ?
O2 N2 C17 O1 -5.3(4) . . . . ?
O2 N2 C17 C16 175.0(2) . . . . ?
O2 N2 C8 C9 76.5(3) . . . . ?
O2 N2 C8 C7 -39.5(3) . . . . ?
O2 N2 C8 C15 -162.0(2) . . . . ?
N2 C17 C16 C15 -13.5(3) . . . . ?
N2 C8 C9 C10 -130.2(2) . . . . ?
N2 C8 C9 C14 53.1(4) . . . . ?
N2 C8 C7 N1 129.5(2) . . . . ?
N2 C8 C7 C1 -53.8(3) . . . . ?
N2 C8 C15 C16 -20.8(3) . . . . ?
F1 C13 C12 C11 179.9(2) . . . . ?
N1 C10 C11 C12 178.2(2) . . . . ?
N1 C7 C1 C6 -175.1(2) . . . . ?
N1 C7 C1 C2 5.9(4) . . . . ?
C17 N2 C8 C9 -107.6(2) . . . . ?
C17 N2 C8 C7 136.3(2) . . . . ?
C17 N2 C8 C15 13.9(3) . . . . ?
C17 C16 C15 C8 21.6(3) . . . . ?
C8 N2 C17 O1 179.0(2) . . . . ?
C8 N2 C17 C16 -0.7(3) . . . . ?
C8 C9 C10 N1 4.4(3) . . . . ?
C8 C9 C10 C11 -175.8(2) . . . . ?
C8 C9 C14 C13 175.8(3) . . . . ?
C8 C7 C1 C6 8.5(4) . . . . ?
C8 C7 C1 C2 -170.5(2) . . . . ?
C9 C8 C7 N1 5.2(3) . . . . ?
C9 C8 C7 C1 -178.2(2) . . . . ?
C9 C8 C15 C16 102.3(2) . . . . ?
C9 C10 C11 C12 -1.6(4) . . . . ?
C9 C14 C13 F1 179.7(2) . . . . ?
C9 C14 C13 C12 0.1(4) . . . . ?
C10 N1 C7 C8 -2.8(3) . . . . ?
C10 N1 C7 C1 -179.7(2) . . . . ?
C10 C9 C14 C13 -0.5(4) . . . . ?
C10 C11 C12 C13 1.2(4) . . . . ?
C7 N1 C10 C9 -1.1(3) . . . . ?
C7 N1 C10 C11 179.1(3) . . . . ?
C7 C8 C9 C10 -5.4(2) . . . . ?
C7 C8 C9 C14 178.0(3) . . . . ?
C7 C8 C15 C16 -145.1(2) . . . . ?
C7 C1 C6 C5 -179.1(3) . . . . ?
C7 C1 C2 C3 178.7(3) . . . . ?
C1 C6 C5 C4 -0.1(5) . . . . ?
C1 C2 C3 C4 1.1(5) . . . . ?
C15 C8 C9 C10 115.3(2) . . . . ?
C15 C8 C9 C14 -61.4(4) . . . . ?
C15 C8 C7 N1 -115.2(2) . . . . ?
C15 C8 C7 C1 61.5(3) . . . . ?
C14 C9 C10 N1 -178.6(2) . . . . ?
C14 C9 C10 C11 1.3(4) . . . . ?
C14 C13 C12 C11 -0.5(5) . . . . ?
C6 C1 C2 C3 -0.3(4) . . . . ?
C6 C5 C4 C3 0.8(5) . . . . ?
C5 C4 C3 C2 -1.3(5) . . . . ?
C2 C1 C6 C5 -0.1(4) . . . . ?
C18 O2 N2 C17 79.1(3) . . . . ?
C18 O2 N2 C8 -105.3(3) . . . . ?
